data_2229155
loop_
_publ_author_name
'Shi, Hai-Bo'
'Xu, Feng'
'Li, Hai-Bo'
'Hu, Wei-Xiao'

_publ_section_title
;
 4-{4-Methyl-2-[(methyl)(2-methylphenyl)amino]-1,3-thiazol-5-yl}-<i>N</i>-(3-methylphenyl)pyrimidin-2-amine
;
_journal_coeditor_code NG5078
_journal_issue 2
_journal_name_full 'Acta Crystallographica Section E'
_journal_page_first o259
_journal_paper_doi 10.1107/S1600536810053560
_journal_volume 67
_journal_year 2011
_chemical_formula_iupac 'C23 H23 N5 S'
_chemical_formula_moiety 'C23 H23 N5 S'
_chemical_formula_sum 'C23 H23 N5 S'
_chemical_formula_weight 401.52
_chemical_melting_point_gt 455
_chemical_melting_point_lt 458
_chemical_name_systematic
;
4-{4-Methyl-2-[(methyl)(2-methylphenyl)amino]-1,3-thiazol-5-yl}-
<i>N</i>-(3-methylphenyl)pyrimidin-2-amine
;
_space_group_IT_number 2
_symmetry_cell_setting triclinic
_symmetry_space_group_name_Hall '-P 1'
_symmetry_space_group_name_H-M 'P -1'
_atom_sites_solution_hydrogens geom
_atom_sites_solution_primary direct
_atom_sites_solution_secondary difmap
_audit_creation_method SHELXL-97
_cell_angle_alpha 86.590(9)
_cell_angle_beta 81.657(7)
_cell_angle_gamma 85.926(8)
_cell_formula_units_Z 2
_cell_length_a 7.886(2)
_cell_length_b 9.576(3)
_cell_length_c 13.531(4)
_cell_measurement_reflns_used 2962
_cell_measurement_temperature 103(2)
_cell_measurement_theta_max 27.47
_cell_measurement_theta_min 3.05
_cell_volume 1007.2(5)
_computing_cell_refinement 'CrystalClear (Rigaku/MSC, 2008)'
_computing_data_collection 'CrystalClear (Rigaku/MSC, 2008)'
_computing_data_reduction 'CrystalClear (Rigaku/MSC, 2008)'
_computing_molecular_graphics 'SHELXTL (Sheldrick, 2008)'
_computing_publication_material 'publCIF (Westrip, 2010)'
_computing_structure_refinement 'SHELXL97 (Sheldrick, 2008)'
_computing_structure_solution 'SHELXS97 (Sheldrick, 2008)'
_diffrn_ambient_temperature 103(2)
_diffrn_detector_area_resol_mean 28.5714
_diffrn_measured_fraction_theta_full 0.981
_diffrn_measured_fraction_theta_max 0.981
_diffrn_measurement_device_type 'Rigaku FC10/Saturn724+'
_diffrn_measurement_method 'phi and omega'
_diffrn_radiation_monochromator graphite
_diffrn_radiation_source 'fine-focus sealed tube'
_diffrn_radiation_type MoK\a
_diffrn_radiation_wavelength 0.71073
_diffrn_reflns_av_R_equivalents 0.0245
_diffrn_reflns_av_sigmaI/netI 0.0380
_diffrn_reflns_limit_h_max 10
_diffrn_reflns_limit_h_min -9
_diffrn_reflns_limit_k_max 12
_diffrn_reflns_limit_k_min -12
_diffrn_reflns_limit_l_max 17
_diffrn_reflns_limit_l_min -17
_diffrn_reflns_number 9716
_diffrn_reflns_theta_full 27.47
_diffrn_reflns_theta_max 27.47
_diffrn_reflns_theta_min 3.21
_diffrn_standards_decay_% 0
_diffrn_standards_interval_count 0
_diffrn_standards_interval_time 0
_diffrn_standards_number 0
_exptl_absorpt_coefficient_mu 0.180
_exptl_absorpt_correction_T_max 0.9734
_exptl_absorpt_correction_T_min 0.9104
_exptl_absorpt_correction_type multi-scan
_exptl_absorpt_process_details '(CrystalClear; Rigaku/MSC, 2008)'
_exptl_crystal_colour Yellow
_exptl_crystal_density_diffrn 1.324
_exptl_crystal_density_method 'not measured'
_exptl_crystal_description Chunk
_exptl_crystal_F_000 424
_exptl_crystal_size_max 0.53
_exptl_crystal_size_mid 0.37
_exptl_crystal_size_min 0.15
_refine_diff_density_max 0.882
_refine_diff_density_min -0.287
_refine_ls_extinction_method none
_refine_ls_goodness_of_fit_ref 1.038
_refine_ls_hydrogen_treatment constr
_refine_ls_matrix_type full
_refine_ls_number_parameters 267
_refine_ls_number_reflns 4535
_refine_ls_number_restraints 0
_refine_ls_restrained_S_all 1.038
_refine_ls_R_factor_all 0.0673
_refine_ls_R_factor_gt 0.0530
_refine_ls_shift/su_max 0.028
_refine_ls_shift/su_mean 0.000
_refine_ls_structure_factor_coef Fsqd
_refine_ls_weighting_details 'calc w=1/[\s^2^(Fo^2^)+(0.0846P)^2^+0.3916P] where P=(Fo^2^+2Fc^2^)/3'
_refine_ls_weighting_scheme calc
_refine_ls_wR_factor_gt 0.1364
_refine_ls_wR_factor_ref 0.1454
_reflns_number_gt 3652
_reflns_number_total 4535
_reflns_threshold_expression I>2sigma(I)
_cod_data_source_file ng5078.cif
_cod_data_source_block I
_cod_database_code 2229155
_cod_database_fobs_code 2229155

loop_
_symmetry_equiv_pos_as_xyz
'x, y, z'
'-x, -y, -z'

loop_
_atom_site_type_symbol
_atom_site_label
_atom_site_fract_x
_atom_site_fract_y
_atom_site_fract_z
_atom_site_U_iso_or_equiv
_atom_site_adp_type
_atom_site_calc_flag
_atom_site_refinement_flags
_atom_site_occupancy
_atom_site_disorder_assembly
_atom_site_disorder_group
S S1 0.49286(6) 0.59975(5) 0.26125(4) 0.02216(15) Uani d . 1 . .
N N1 0.5218(2) 0.85391(18) 0.16596(14) 0.0291(4) Uani d . 1 . .
N N2 0.7115(2) 0.78346(17) 0.28067(13) 0.0240(4) Uani d . 1 . .
N N3 0.5942(2) 0.16585(16) 0.49627(12) 0.0200(3) Uani d . 1 . .
N N4 0.5120(2) 0.34459(16) 0.37770(12) 0.0187(3) Uani d . 1 . .
C C1 0.4171(3) 0.7392(2) 0.03246(17) 0.0313(5) Uani d . 1 . .
C C2 0.2762(3) 0.7123(2) -0.01462(18) 0.0389(6) Uani d . 1 . .
H H2 0.2943 0.6545 -0.0704 0.047 Uiso calc R 1 . .
C C3 0.1159(4) 0.7658(3) 0.0169(2) 0.0467(7) Uani d . 1 . .
H H3 0.0237 0.7459 -0.0171 0.056 Uiso calc R 1 . .
C C4 0.0846(4) 0.8502(4) 0.0990(2) 0.0548(8) Uani d . 1 . .
H H4 -0.0285 0.8877 0.1209 0.066 Uiso calc R 1 . .
C C5 0.2161(4) 0.8783(3) 0.14753(19) 0.0430(6) Uani d . 1 . .
H H5 0.1960 0.9358 0.2034 0.052 Uiso calc R 1 . .
C C6 0.3856(3) 0.8205(2) 0.11364(17) 0.0313(5) Uani d . 1 . .
C C7 0.5837(3) 0.7599(2) 0.23286(15) 0.0224(4) Uani d . 1 . .
C C8 0.7434(3) 0.6704(2) 0.34395(15) 0.0214(4) Uani d . 1 . .
C C9 0.6390(2) 0.56111(19) 0.34608(14) 0.0189(4) Uani d . 1 . .
C C10 0.6291(2) 0.42802(19) 0.40239(14) 0.0179(4) Uani d . 1 . .
C C11 0.7270(3) 0.3854(2) 0.47785(14) 0.0217(4) Uani d . 1 . .
H H11 0.8053 0.4448 0.4987 0.026 Uiso calc R 1 . .
C C12 0.7046(3) 0.2525(2) 0.52081(15) 0.0225(4) Uani d . 1 . .
H H12 0.7723 0.2206 0.5713 0.027 Uiso calc R 1 . .
C C13 0.4981(2) 0.22012(19) 0.42660(14) 0.0187(4) Uani d . 1 . .
C C14 0.2321(2) 0.16692(19) 0.35740(14) 0.0189(4) Uani d . 1 . .
C C15 0.1008(2) 0.0738(2) 0.37477(14) 0.0206(4) Uani d . 1 . .
H H15 0.1113 -0.0060 0.4192 0.025 Uiso calc R 1 . .
C C16 -0.0438(3) 0.0964(2) 0.32809(15) 0.0232(4) Uani d . 1 . .
H H16 -0.1304 0.0310 0.3394 0.028 Uiso calc R 1 . .
C C17 -0.0636(3) 0.2142(2) 0.26472(15) 0.0224(4) Uani d . 1 . .
H H17 -0.1636 0.2293 0.2330 0.027 Uiso calc R 1 . .
C C18 0.0630(3) 0.3100(2) 0.24782(14) 0.0208(4) Uani d . 1 . .
C C19 0.2116(3) 0.2851(2) 0.29292(14) 0.0212(4) Uani d . 1 . .
H H19 0.2997 0.3491 0.2797 0.025 Uiso calc R 1 . .
C C20 0.5933(3) 0.6860(3) -0.0052(2) 0.0422(6) Uani d . 1 . .
H H20A 0.6656 0.7651 -0.0242 0.063 Uiso calc R 1 . .
H H20B 0.5914 0.6309 -0.0637 0.063 Uiso calc R 1 . .
H H20C 0.6400 0.6267 0.0473 0.063 Uiso calc R 1 . .
C C21 0.5830(3) 0.9947(2) 0.15159(19) 0.0368(6) Uani d . 1 . .
H H21A 0.6440 1.0133 0.2071 0.044 Uiso calc R 1 . .
H H21B 0.4851 1.0633 0.1495 0.044 Uiso calc R 1 . .
H H21C 0.6612 1.0023 0.0885 0.044 Uiso calc R 1 . .
C C22 0.8931(3) 0.6763(2) 0.40003(19) 0.0328(5) Uani d . 1 . .
H H22A 0.9559 0.7594 0.3763 0.039 Uiso calc R 1 . .
H H22B 0.9697 0.5919 0.3888 0.039 Uiso calc R 1 . .
H H22C 0.8516 0.6816 0.4717 0.039 Uiso calc R 1 . .
C C23 0.0426(3) 0.4413(2) 0.18208(16) 0.0257(4) Uani d . 1 . .
H H23A 0.1144 0.5124 0.2003 0.031 Uiso calc R 1 . .
H H23B -0.0780 0.4770 0.1913 0.031 Uiso calc R 1 . .
H H23C 0.0781 0.4197 0.1119 0.031 Uiso calc R 1 . .
N N5 0.3751(2) 0.13476(17) 0.40750(13) 0.0220(4) Uani d . 1 . .
H H5N 0.3877 0.0470 0.4300 0.054(9) Uiso calc R 1 . .

loop_
_atom_site_aniso_label
_atom_site_aniso_U_11
_atom_site_aniso_U_22
_atom_site_aniso_U_33
_atom_site_aniso_U_12
_atom_site_aniso_U_13
_atom_site_aniso_U_23
S1 0.0269(3) 0.0208(3) 0.0217(3) -0.00942(19) -0.01263(19) 0.00710(18)
N1 0.0400(11) 0.0213(8) 0.0299(10) -0.0104(8) -0.0187(8) 0.0105(7)
N2 0.0274(9) 0.0211(8) 0.0258(9) -0.0085(7) -0.0101(7) 0.0045(7)
N3 0.0207(8) 0.0191(8) 0.0211(8) -0.0012(6) -0.0070(6) 0.0029(6)
N4 0.0191(8) 0.0181(8) 0.0196(8) -0.0038(6) -0.0052(6) 0.0015(6)
C1 0.0364(12) 0.0273(11) 0.0297(11) -0.0028(10) -0.0069(9) 0.0078(9)
C2 0.0550(16) 0.0320(12) 0.0347(13) -0.0160(11) -0.0228(11) 0.0133(10)
C3 0.0469(16) 0.0523(16) 0.0453(15) -0.0117(13) -0.0219(12) 0.0092(12)
C4 0.0339(14) 0.077(2) 0.0510(17) 0.0081(14) -0.0049(12) 0.0043(15)
C5 0.0512(16) 0.0468(15) 0.0304(12) 0.0032(12) -0.0068(11) -0.0027(11)
C6 0.0407(13) 0.0279(11) 0.0280(11) -0.0113(10) -0.0151(9) 0.0115(9)
C7 0.0269(10) 0.0197(9) 0.0218(10) -0.0073(8) -0.0070(8) 0.0047(7)
C8 0.0203(9) 0.0218(9) 0.0235(10) -0.0040(8) -0.0071(7) 0.0000(8)
C9 0.0202(9) 0.0191(9) 0.0186(9) -0.0026(7) -0.0076(7) 0.0024(7)
C10 0.0171(9) 0.0173(9) 0.0198(9) -0.0013(7) -0.0041(7) -0.0005(7)
C11 0.0221(10) 0.0215(9) 0.0237(10) -0.0047(8) -0.0097(8) 0.0017(8)
C12 0.0240(10) 0.0217(9) 0.0235(10) -0.0004(8) -0.0104(8) 0.0000(8)
C13 0.0184(9) 0.0191(9) 0.0189(9) -0.0018(7) -0.0040(7) 0.0001(7)
C14 0.0200(9) 0.0190(9) 0.0182(9) -0.0017(7) -0.0048(7) 0.0001(7)
C15 0.0228(10) 0.0177(9) 0.0214(9) -0.0035(8) -0.0027(7) 0.0006(7)
C16 0.0187(9) 0.0244(10) 0.0264(10) -0.0046(8) -0.0013(8) -0.0028(8)
C17 0.0184(9) 0.0271(10) 0.0224(10) -0.0019(8) -0.0048(7) -0.0027(8)
C18 0.0229(10) 0.0231(9) 0.0167(9) -0.0008(8) -0.0043(7) -0.0015(7)
C19 0.0223(10) 0.0218(9) 0.0208(9) -0.0066(8) -0.0065(7) 0.0023(7)
C20 0.0405(14) 0.0417(14) 0.0422(14) 0.0058(11) -0.0077(11) 0.0114(11)
C21 0.0498(15) 0.0227(11) 0.0422(14) -0.0134(10) -0.0211(11) 0.0123(9)
C22 0.0306(12) 0.0280(11) 0.0449(13) -0.0136(9) -0.0218(10) 0.0096(10)
C23 0.0269(10) 0.0263(10) 0.0252(10) -0.0027(8) -0.0098(8) 0.0038(8)
N5 0.0235(9) 0.0177(8) 0.0270(9) -0.0053(7) -0.0116(7) 0.0064(6)

loop_
_atom_type_symbol
_atom_type_description
_atom_type_scat_dispersion_real
_atom_type_scat_dispersion_imag
_atom_type_scat_source
C C 0.0033 0.0016 'International Tables Vol C Tables 4.2.6.8 and 6.1.1.4'
H H 0.0000 0.0000 'International Tables Vol C Tables 4.2.6.8 and 6.1.1.4'
N N 0.0061 0.0033 'International Tables Vol C Tables 4.2.6.8 and 6.1.1.4'
S S 0.1246 0.1234 'International Tables Vol C Tables 4.2.6.8 and 6.1.1.4'

loop_
_geom_angle_atom_site_label_1
_geom_angle_atom_site_label_2
_geom_angle_atom_site_label_3
_geom_angle_site_symmetry_1
_geom_angle_site_symmetry_3
_geom_angle
_geom_angle_publ_flag
C7 S1 C9 . . 88.26(9) ?
C7 N1 C6 . . 120.68(17) ?
C7 N1 C21 . . 120.59(17) ?
C6 N1 C21 . . 118.57(16) ?
C7 N2 C8 . . 109.74(16) ?
C12 N3 C13 . . 114.47(16) ?
C13 N4 C10 . . 117.30(16) ?
C6 C1 C2 . . 117.4(2) ?
C6 C1 C20 . . 120.8(2) ?
C2 C1 C20 . . 121.8(2) ?
C3 C2 C1 . . 122.0(3) ?
C3 C2 H2 . . 119.0 ?
C1 C2 H2 . . 119.0 ?
C2 C3 C4 . . 120.4(2) ?
C2 C3 H3 . . 119.8 ?
C4 C3 H3 . . 119.8 ?
C5 C4 C3 . . 119.8(3) ?
C5 C4 H4 . . 120.1 ?
C3 C4 H4 . . 120.1 ?
C4 C5 C6 . . 119.3(2) ?
C4 C5 H5 . . 120.3 ?
C6 C5 H5 . . 120.3 ?
C1 C6 C5 . . 121.1(2) ?
C1 C6 N1 . . 121.1(2) ?
C5 C6 N1 . . 117.8(2) ?
N2 C7 N1 . . 123.19(18) ?
N2 C7 S1 . . 116.16(14) ?
N1 C7 S1 . . 120.64(15) ?
N2 C8 C9 . . 116.43(17) ?
N2 C8 C22 . . 116.68(17) ?
C9 C8 C22 . . 126.83(18) ?
C8 C9 C10 . . 133.18(17) ?
C8 C9 S1 . . 109.40(14) ?
C10 C9 S1 . . 117.43(14) ?
N4 C10 C11 . . 120.64(17) ?
N4 C10 C9 . . 114.62(16) ?
C11 C10 C9 . . 124.73(17) ?
C12 C11 C10 . . 116.55(18) ?
C12 C11 H11 . . 121.7 ?
C10 C11 H11 . . 121.7 ?
N3 C12 C11 . . 124.37(17) ?
N3 C12 H12 . . 117.8 ?
C11 C12 H12 . . 117.8 ?
N4 C13 N3 . . 126.49(17) ?
N4 C13 N5 . . 119.31(16) ?
N3 C13 N5 . . 114.20(16) ?
C15 C14 C19 . . 118.35(17) ?
C15 C14 N5 . . 116.79(17) ?
C19 C14 N5 . . 124.86(17) ?
C16 C15 C14 . . 120.77(18) ?
C16 C15 H15 . . 119.6 ?
C14 C15 H15 . . 119.6 ?
C15 C16 C17 . . 120.50(18) ?
C15 C16 H16 . . 119.8 ?
C17 C16 H16 . . 119.8 ?
C18 C17 C16 . . 119.96(18) ?
C18 C17 H17 . . 120.0 ?
C16 C17 H17 . . 120.0 ?
C17 C18 C19 . . 119.56(18) ?
C17 C18 C23 . . 121.20(17) ?
C19 C18 C23 . . 119.23(18) ?
C18 C19 C14 . . 120.82(18) ?
C18 C19 H19 . . 119.6 ?
C14 C19 H19 . . 119.6 ?
C1 C20 H20A . . 109.5 ?
C1 C20 H20B . . 109.5 ?
H20A C20 H20B . . 109.5 ?
C1 C20 H20C . . 109.5 ?
H20A C20 H20C . . 109.5 ?
H20B C20 H20C . . 109.5 ?
N1 C21 H21A . . 109.5 ?
N1 C21 H21B . . 109.5 ?
H21A C21 H21B . . 109.5 ?
N1 C21 H21C . . 109.5 ?
H21A C21 H21C . . 109.5 ?
H21B C21 H21C . . 109.5 ?
C8 C22 H22A . . 109.5 ?
C8 C22 H22B . . 109.5 ?
H22A C22 H22B . . 109.5 ?
C8 C22 H22C . . 109.5 ?
H22A C22 H22C . . 109.5 ?
H22B C22 H22C . . 109.5 ?
C18 C23 H23A . . 109.5 ?
C18 C23 H23B . . 109.5 ?
H23A C23 H23B . . 109.5 ?
C18 C23 H23C . . 109.5 ?
H23A C23 H23C . . 109.5 ?
H23B C23 H23C . . 109.5 ?
C13 N5 C14 . . 129.50(16) ?
C13 N5 H5N . . 115.3 ?
C14 N5 H5N . . 115.3 ?

loop_
_geom_bond_atom_site_label_1
_geom_bond_atom_site_label_2
_geom_bond_site_symmetry_2
_geom_bond_distance
_geom_bond_publ_flag
S1 C7 . 1.738(2) ?
S1 C9 . 1.7478(18) ?
N1 C7 . 1.356(2) ?
N1 C6 . 1.433(3) ?
N1 C21 . 1.457(3) ?
N2 C7 . 1.313(2) ?
N2 C8 . 1.372(2) ?
N3 C12 . 1.332(2) ?
N3 C13 . 1.351(2) ?
N4 C13 . 1.332(2) ?
N4 C10 . 1.352(2) ?
C1 C6 . 1.367(3) ?
C1 C2 . 1.405(3) ?
C1 C20 . 1.475(3) ?
C2 C3 . 1.349(4) ?
C2 H2 . 0.9500 ?
C3 C4 . 1.396(4) ?
C3 H3 . 0.9500 ?
C4 C5 . 1.355(4) ?
C4 H4 . 0.9500 ?
C5 C6 . 1.432(4) ?
C5 H5 . 0.9500 ?
C8 C9 . 1.374(3) ?
C8 C22 . 1.499(3) ?
C9 C10 . 1.447(3) ?
C10 C11 . 1.393(2) ?
C11 C12 . 1.380(3) ?
C11 H11 . 0.9500 ?
C12 H12 . 0.9500 ?
C13 N5 . 1.373(2) ?
C14 C15 . 1.400(3) ?
C14 C19 . 1.402(3) ?
C14 N5 . 1.405(2) ?
C15 C16 . 1.380(3) ?
C15 H15 . 0.9500 ?
C16 C17 . 1.390(3) ?
C16 H16 . 0.9500 ?
C17 C18 . 1.388(3) ?
C17 H17 . 0.9500 ?
C18 C19 . 1.397(3) ?
C18 C23 . 1.509(3) ?
C19 H19 . 0.9500 ?
C20 H20A . 0.9800 ?
C20 H20B . 0.9800 ?
C20 H20C . 0.9800 ?
C21 H21A . 0.9800 ?
C21 H21B . 0.9800 ?
C21 H21C . 0.9800 ?
C22 H22A . 0.9800 ?
C22 H22B . 0.9800 ?
C22 H22C . 0.9800 ?
C23 H23A . 0.9800 ?
C23 H23B . 0.9800 ?
C23 H23C . 0.9800 ?
N5 H5N . 0.8800 ?

loop_
_geom_hbond_atom_site_label_D
_geom_hbond_atom_site_label_H
_geom_hbond_atom_site_label_A
_geom_hbond_site_symmetry_A
_geom_hbond_distance_DH
_geom_hbond_distance_HA
_geom_hbond_distance_DA
_geom_hbond_angle_DHA
N5 H5N N3 2_656 0.88 2.22 3.097(2) 173

loop_
_geom_torsion_atom_site_label_1
_geom_torsion_atom_site_label_2
_geom_torsion_atom_site_label_3
_geom_torsion_atom_site_label_4
_geom_torsion_site_symmetry_1
_geom_torsion_site_symmetry_2
_geom_torsion_site_symmetry_3
_geom_torsion_site_symmetry_4
_geom_torsion
_geom_torsion_publ_flag
C6 C1 C2 C3 . . . . 1.2(3) ?
C20 C1 C2 C3 . . . . -177.0(2) ?
C1 C2 C3 C4 . . . . -0.5(4) ?
C2 C3 C4 C5 . . . . -0.1(4) ?
C3 C4 C5 C6 . . . . -0.1(4) ?
C2 C1 C6 C5 . . . . -1.4(3) ?
C20 C1 C6 C5 . . . . 176.9(2) ?
C2 C1 C6 N1 . . . . -179.71(18) ?
C20 C1 C6 N1 . . . . -1.4(3) ?
C4 C5 C6 C1 . . . . 0.9(4) ?
C4 C5 C6 N1 . . . . 179.3(2) ?
C7 N1 C6 C1 . . . . -79.6(3) ?
C21 N1 C6 C1 . . . . 105.1(3) ?
C7 N1 C6 C5 . . . . 102.0(3) ?
C21 N1 C6 C5 . . . . -73.3(3) ?
C8 N2 C7 N1 . . . . 179.19(19) ?
C8 N2 C7 S1 . . . . 0.2(2) ?
C6 N1 C7 N2 . . . . 178.0(2) ?
C21 N1 C7 N2 . . . . -6.9(3) ?
C6 N1 C7 S1 . . . . -3.0(3) ?
C21 N1 C7 S1 . . . . 172.13(18) ?
C9 S1 C7 N2 . . . . 0.49(18) ?
C9 S1 C7 N1 . . . . -178.57(19) ?
C7 N2 C8 C9 . . . . -1.0(3) ?
C7 N2 C8 C22 . . . . 176.42(19) ?
N2 C8 C9 C10 . . . . -178.7(2) ?
C22 C8 C9 C10 . . . . 4.1(4) ?
N2 C8 C9 S1 . . . . 1.3(2) ?
C22 C8 C9 S1 . . . . -175.77(19) ?
C7 S1 C9 C8 . . . . -0.97(16) ?
C7 S1 C9 C10 . . . . 179.10(16) ?
C13 N4 C10 C11 . . . . -1.6(3) ?
C13 N4 C10 C9 . . . . 179.50(16) ?
C8 C9 C10 N4 . . . . -176.2(2) ?
S1 C9 C10 N4 . . . . 3.7(2) ?
C8 C9 C10 C11 . . . . 5.0(4) ?
S1 C9 C10 C11 . . . . -175.12(16) ?
N4 C10 C11 C12 . . . . 3.5(3) ?
C9 C10 C11 C12 . . . . -177.68(18) ?
C13 N3 C12 C11 . . . . -2.2(3) ?
C10 C11 C12 N3 . . . . -1.5(3) ?
C10 N4 C13 N3 . . . . -2.7(3) ?
C10 N4 C13 N5 . . . . 176.82(18) ?
C12 N3 C13 N4 . . . . 4.6(3) ?
C12 N3 C13 N5 . . . . -175.00(17) ?
C19 C14 C15 C16 . . . . 1.2(3) ?
N5 C14 C15 C16 . . . . -179.46(18) ?
C14 C15 C16 C17 . . . . -1.6(3) ?
C15 C16 C17 C18 . . . . 0.2(3) ?
C16 C17 C18 C19 . . . . 1.6(3) ?
C16 C17 C18 C23 . . . . -177.98(18) ?
C17 C18 C19 C14 . . . . -1.9(3) ?
C23 C18 C19 C14 . . . . 177.62(18) ?
C15 C14 C19 C18 . . . . 0.6(3) ?
N5 C14 C19 C18 . . . . -178.72(18) ?
N4 C13 N5 C14 . . . . -14.5(3) ?
N3 C13 N5 C14 . . . . 165.06(19) ?
C15 C14 N5 C13 . . . . -160.93(19) ?
C19 C14 N5 C13 . . . . 18.4(3) ?

loop_
_cod_related_entry_id
_cod_related_entry_database
_cod_related_entry_code
1 ChemSpider 30656478
